data_1552292
loop_
_publ_author_name
'Oburn, Shalisa M.'
'Sinnwell, Michael A.'
'Ericson, Devin P.'
'Reinheimer, Eric W.'
'Proserpio, Davide M.'
'Groeneman, Ryan H.'
'MacGillivray, Leonard'

_publ_section_title
;
 Diversifying molecular and topological space via a supramolecular
 solid-state synthesis: a purely organic mok net sustained by hydrogen
 bonds
;
_journal_coeditor_code YC5020
_journal_issue 6
_journal_name_full IUCrJ
_journal_page_first
;
;
_journal_paper_doi 10.1107/S2052252519011382
_journal_volume 6
_journal_year 2019
_chemical_formula_moiety 'C13 H11 N O'
_chemical_formula_sum 'C13 H11 N O'
_chemical_formula_weight 197.23
_space_group_crystal_system orthorhombic
_space_group_IT_number 29
_space_group_name_Hall 'P 2c -2ac'
_space_group_name_H-M_alt 'P c a 21'
_symmetry_space_group_name_Hall 'P 2c -2ac'
_symmetry_space_group_name_H-M 'P c a 21'
_atom_sites_solution_hydrogens geom
_audit_creation_method
;
Olex2 1.2-ac21
(compiled 2015.09.16 svn.r134, GUI svn.r4998)
;
_cell_angle_alpha 90
_cell_angle_beta 90
_cell_angle_gamma 90
_cell_formula_units_Z 4
_cell_length_a 23.354(3)
_cell_length_b 5.6449(7)
_cell_length_c 7.7373(10)
_cell_measurement_reflns_used 2440
_cell_measurement_temperature 190(2)
_cell_measurement_theta_max 3.489
_cell_measurement_theta_min 22.365
_cell_volume 1020.0(2)
_computing_cell_refinement 'HKL Scalepack (Otwinowski and Minor, 1997)'
_computing_data_collection 'Collect (Hooft, 1998)'
_computing_data_reduction 'Denzo (Otwinowski and Minor, 1997)'
_computing_molecular_graphics 'Olex2 (Dolomanov et al., 2009)'
_computing_publication_material 'Olex2 (Dolomanov et al., 2009)'
_computing_structure_refinement 'ShelXL (Sheldrick, 2008)'
_computing_structure_solution 'ShelXT (Sheldrick, 2015)'
_diffrn_ambient_temperature 190(2)
_diffrn_detector_area_resol_mean 9
_diffrn_measured_fraction_theta_full 0.999
_diffrn_measured_fraction_theta_max 0.999
_diffrn_measurement_device_type 'Nonius Kappa CCD'
_diffrn_measurement_method 'CCD rotation images, phi and omega scans'
_diffrn_radiation_type MoK\a
_diffrn_radiation_wavelength 0.71073
_diffrn_reflns_av_R_equivalents 0.0623
_diffrn_reflns_av_unetI/netI 0.0448
_diffrn_reflns_Laue_measured_fraction_full 0.999
_diffrn_reflns_Laue_measured_fraction_max 0.999
_diffrn_reflns_limit_h_max 25
_diffrn_reflns_limit_h_min -25
_diffrn_reflns_limit_k_max 6
_diffrn_reflns_limit_k_min -6
_diffrn_reflns_limit_l_max 8
_diffrn_reflns_limit_l_min -7
_diffrn_reflns_number 11876
_diffrn_reflns_point_group_measured_fraction_full 0.999
_diffrn_reflns_point_group_measured_fraction_max 0.999
_diffrn_reflns_theta_full 23.226
_diffrn_reflns_theta_max 23.226
_diffrn_reflns_theta_min 3.158
_diffrn_source 'fine-focus sealed tube'
_exptl_absorpt_coefficient_mu 0.082
_exptl_absorpt_correction_T_max 0.999
_exptl_absorpt_correction_T_min 0.991
_exptl_absorpt_correction_type multi-scan
_exptl_absorpt_process_details
;
SADABS-2014/5 (Bruker,2014/5) was used for absorption correction.
wR2(int) was 0.0661 before and 0.0587 after correction.
The Ratio of minimum to maximum transmission is 0.9249.
The \l/2 correction factor is 0.00150.
;
_exptl_crystal_colour plate
_exptl_crystal_density_diffrn 1.284
_exptl_crystal_description colorless
_exptl_crystal_F_000 416
_exptl_crystal_size_max 0.17
_exptl_crystal_size_mid 0.09
_exptl_crystal_size_min 0.015
_refine_diff_density_max 0.239
_refine_diff_density_min -0.113
_refine_diff_density_rms 0.029
_refine_ls_abs_structure_details
;
 Refined as a perfect inversion twin.
;
_refine_ls_abs_structure_Flack 0.5
_refine_ls_extinction_coef 0.0010(6)
_refine_ls_extinction_expression Fc^*^=kFc[1+0.001xFc^2^\l^3^/sin(2\q)]^-1/4^
_refine_ls_extinction_method 'SHELXL-2014/7 (Sheldrick 2014'
_refine_ls_goodness_of_fit_ref 1.019
_refine_ls_hydrogen_treatment constr
_refine_ls_matrix_type full
_refine_ls_number_parameters 138
_refine_ls_number_reflns 1384
_refine_ls_number_restraints 1
_refine_ls_restrained_S_all 1.019
_refine_ls_R_factor_all 0.0938
_refine_ls_R_factor_gt 0.0414
_refine_ls_shift/su_max 0.000
_refine_ls_shift/su_mean 0.000
_refine_ls_structure_factor_coef Fsqd
_refine_ls_weighting_details 'w=1/[\s^2^(Fo^2^)+(0.0177P)^2^+0.2791P] where P=(Fo^2^+2Fc^2^)/3'
_refine_ls_weighting_scheme calc
_refine_ls_wR_factor_gt 0.0640
_refine_ls_wR_factor_ref 0.0757
_reflns_Friedel_coverage 0.838
_reflns_Friedel_fraction_full 1.000
_reflns_Friedel_fraction_max 1.000
_reflns_number_gt 866
_reflns_number_total 1384
_reflns_threshold_expression 'I > 2\s(I)'
_cod_data_source_file yc5020.cif
_cod_data_source_block mcg16180lt
_cod_database_code 1552292
_shelx_space_group_comment
;
The symmetry employed for this shelxl refinement is uniquely defined
by the following loop, which should always be used as a source of
symmetry information in preference to the above space-group names.
They are only intended as comments.
;
_publcif_info_exptl_table_max_cols 4
_publcif_info_exptl_table_use_headnotes n

loop_
_space_group_symop_operation_xyz
'x, y, z'
'-x, -y, z+1/2'
'x+1/2, -y, z'
'-x+1/2, y, z+1/2'

loop_
_atom_site_label
_atom_site_type_symbol
_atom_site_fract_x
_atom_site_fract_y
_atom_site_fract_z
_atom_site_U_iso_or_equiv
_atom_site_adp_type
_atom_site_occupancy
_atom_site_site_symmetry_order
_atom_site_calc_flag
_atom_site_refinement_flags_posn
_atom_site_refinement_flags_adp
O1 O 0.65531(14) -0.0963(5) 0.4799(5) 0.0659(10) Uani 1 1 d . .
H1 H 0.6833 -0.0044 0.4928 0.099 Uiso 1 1 calc R U
N1 N 0.24807(17) 0.8078(6) 0.5210(5) 0.0635(13) Uani 1 1 d . .
C13 C 0.6056(2) 0.0295(8) 0.4899(6) 0.0479(12) Uani 1 1 d . .
C8 C 0.5026(2) 0.2782(8) 0.5081(6) 0.0509(12) Uani 1 1 d . .
C12 C 0.6029(2) 0.2432(8) 0.5769(6) 0.0574(14) Uani 1 1 d . .
H12 H 0.6360 0.3053 0.6320 0.069 Uiso 1 1 calc R U
C9 C 0.5062(2) 0.0624(9) 0.4221(6) 0.0548(14) Uani 1 1 d . .
H9 H 0.4730 -0.0008 0.3684 0.066 Uiso 1 1 calc R U
C11 C 0.5519(2) 0.3654(8) 0.5834(6) 0.0573(14) Uani 1 1 d . .
H11 H 0.5506 0.5138 0.6412 0.069 Uiso 1 1 calc R U
C7 C 0.4496(2) 0.4210(8) 0.5265(6) 0.0595(15) Uani 1 1 d . .
H7 H 0.4530 0.5650 0.5892 0.071 Uiso 1 1 calc R U
C4 C 0.3486(2) 0.7410(10) 0.5745(6) 0.0569(14) Uani 1 1 d . .
H4 H 0.3833 0.7972 0.6237 0.068 Uiso 1 1 calc R U
C5 C 0.3474(2) 0.5250(9) 0.4899(6) 0.0578(14) Uani 1 1 d . .
C3 C 0.2990(2) 0.8752(8) 0.5873(7) 0.0602(14) Uani 1 1 d . .
H3 H 0.3010 1.0228 0.6460 0.072 Uiso 1 1 calc R U
C6 C 0.3993(2) 0.3717(8) 0.4669(6) 0.0600(15) Uani 1 1 d . .
H6 H 0.3948 0.2281 0.4042 0.072 Uiso 1 1 calc R U
C1 C 0.2481(2) 0.5981(9) 0.4422(7) 0.0708(17) Uani 1 1 d . .
H1A H 0.2128 0.5427 0.3962 0.085 Uiso 1 1 calc R U
C2 C 0.2957(2) 0.4551(9) 0.4227(6) 0.0661(16) Uani 1 1 d . .
H2 H 0.2926 0.3087 0.3629 0.079 Uiso 1 1 calc R U
C10 C 0.5571(2) -0.0621(8) 0.4132(6) 0.0566(14) Uani 1 1 d . .
H10 H 0.5587 -0.2099 0.3546 0.068 Uiso 1 1 calc R U

loop_
_atom_site_aniso_label
_atom_site_aniso_U_11
_atom_site_aniso_U_22
_atom_site_aniso_U_33
_atom_site_aniso_U_23
_atom_site_aniso_U_13
_atom_site_aniso_U_12
O1 0.072(2) 0.0469(19) 0.079(3) -0.009(2) -0.001(2) -0.0034(17)
N1 0.072(3) 0.045(2) 0.074(3) 0.021(3) -0.022(3) -0.011(2)
C13 0.066(4) 0.040(3) 0.038(3) -0.003(3) -0.001(3) -0.002(3)
C8 0.068(3) 0.046(3) 0.038(3) 0.011(3) -0.003(3) 0.001(3)
C12 0.069(4) 0.050(3) 0.053(3) -0.010(3) -0.021(3) 0.001(3)
C9 0.067(4) 0.058(4) 0.039(3) -0.001(3) 0.000(3) -0.023(3)
C11 0.083(4) 0.038(3) 0.050(3) -0.006(3) -0.022(3) -0.003(3)
C7 0.083(3) 0.052(3) 0.044(4) 0.019(3) -0.016(3) -0.026(3)
C4 0.049(3) 0.073(4) 0.049(3) 0.020(3) -0.009(3) -0.019(3)
C5 0.074(4) 0.052(4) 0.047(3) 0.019(3) -0.006(3) -0.011(3)
C3 0.078(3) 0.052(3) 0.051(3) 0.015(3) -0.012(3) -0.025(3)
C6 0.082(4) 0.055(3) 0.044(4) 0.007(3) -0.003(3) -0.028(3)
C1 0.070(4) 0.057(3) 0.085(4) 0.026(4) -0.038(3) -0.010(3)
C2 0.086(4) 0.048(3) 0.064(4) 0.019(3) -0.026(4) -0.012(3)
C10 0.079(4) 0.044(3) 0.047(3) -0.010(3) 0.008(3) -0.016(3)

loop_
_atom_type_symbol
_atom_type_description
_atom_type_scat_dispersion_real
_atom_type_scat_dispersion_imag
_atom_type_scat_source
C C 0.0033 0.0016 'International Tables Vol C Tables 4.2.6.8 and 6.1.1.4'
H H 0.0000 0.0000 'International Tables Vol C Tables 4.2.6.8 and 6.1.1.4'
N N 0.0061 0.0033 'International Tables Vol C Tables 4.2.6.8 and 6.1.1.4'
O O 0.0106 0.0060 'International Tables Vol C Tables 4.2.6.8 and 6.1.1.4'

loop_
_geom_angle_atom_site_label_1
_geom_angle_atom_site_label_2
_geom_angle_atom_site_label_3
_geom_angle
C13 O1 H1 109.5
C1 N1 C3 115.1(4)
O1 C13 C10 118.6(4)
O1 C13 C12 121.4(4)
C10 C13 C12 119.9(4)
C11 C8 C9 117.6(5)
C11 C8 C7 117.5(5)
C9 C8 C7 124.9(5)
C11 C12 C13 119.6(4)
C11 C12 H12 120.2
C13 C12 H12 120.2
C10 C9 C8 121.5(5)
C10 C9 H9 119.3
C8 C9 H9 119.3
C12 C11 C8 121.8(5)
C12 C11 H11 119.1
C8 C11 H11 119.1
C6 C7 C8 127.4(5)
C6 C7 H7 116.3
C8 C7 H7 116.3
C5 C4 C3 119.8(5)
C5 C4 H4 120.1
C3 C4 H4 120.1
C2 C5 C4 116.8(5)
C2 C5 C6 120.0(5)
C4 C5 C6 123.2(5)
N1 C3 C4 123.7(5)
N1 C3 H3 118.2
C4 C3 H3 118.2
C7 C6 C5 124.6(5)
C7 C6 H6 117.7
C5 C6 H6 117.7
N1 C1 C2 124.7(5)
N1 C1 H1A 117.7
C2 C1 H1A 117.7
C5 C2 C1 119.9(5)
C5 C2 H2 120.1
C1 C2 H2 120.1
C13 C10 C9 119.6(5)
C13 C10 H10 120.2
C9 C10 H10 120.2

loop_
_geom_bond_atom_site_label_1
_geom_bond_atom_site_label_2
_geom_bond_distance
O1 C13 1.364(5)
O1 H1 0.8400
N1 C1 1.331(5)
N1 C3 1.351(5)
C13 C10 1.379(6)
C13 C12 1.383(5)
C8 C11 1.381(6)
C8 C9 1.390(6)
C8 C7 1.484(6)
C12 C11 1.377(6)
C12 H12 0.9500
C9 C10 1.383(6)
C9 H9 0.9500
C11 H11 0.9500
C7 C6 1.293(6)
C7 H7 0.9500
C4 C5 1.384(6)
C4 C3 1.387(6)
C4 H4 0.9500
C5 C2 1.372(6)
C5 C6 1.500(6)
C3 H3 0.9500
C6 H6 0.9500
C1 C2 1.382(6)
C1 H1A 0.9500
C2 H2 0.9500
C10 H10 0.9500

loop_
_geom_torsion_atom_site_label_1
_geom_torsion_atom_site_label_2
_geom_torsion_atom_site_label_3
_geom_torsion_atom_site_label_4
_geom_torsion
O1 C13 C12 C11 179.7(4)
C10 C13 C12 C11 -1.3(7)
C11 C8 C9 C10 0.5(7)
C7 C8 C9 C10 -178.8(5)
C13 C12 C11 C8 1.4(7)
C9 C8 C11 C12 -1.0(7)
C7 C8 C11 C12 178.4(4)
C11 C8 C7 C6 -179.8(5)
C9 C8 C7 C6 -0.4(8)
C3 C4 C5 C2 -0.3(7)
C3 C4 C5 C6 178.6(4)
C1 N1 C3 C4 0.8(7)
C5 C4 C3 N1 0.0(7)
C8 C7 C6 C5 -179.8(4)
C2 C5 C6 C7 -179.4(5)
C4 C5 C6 C7 1.8(7)
C3 N1 C1 C2 -1.4(7)
C4 C5 C2 C1 -0.3(7)
C6 C5 C2 C1 -179.2(5)
N1 C1 C2 C5 1.2(8)
O1 C13 C10 C9 179.9(4)
C12 C13 C10 C9 0.8(7)
C8 C9 C10 C13 -0.5(7)
